data_7211925
loop_
_publ_author_name
'Bai, Shi-Qiang'
'Quek, Gabriel Y. H.'
'Koh, Lip Lin'
'Andy Hor, T. S.'

_publ_section_title
;
 Crystallographic analysis of different water--halide cluster blends in
 cationic [(SNS)PdII] pincer complexes
;
_journal_issue 1
_journal_name_full CrystEngComm
_journal_page_first 226
_journal_paper_doi 10.1039/b917189b
_journal_volume 12
_journal_year 2010
_chemical_formula_sum 'C16 H35 Cl2 N O2 Pd S2'
_chemical_formula_weight 514.87
_chemical_name_systematic
;
?
;
_space_group_IT_number 15
_symmetry_cell_setting monoclinic
_symmetry_space_group_name_Hall '-C 2yc'
_symmetry_space_group_name_H-M 'C 1 2/c 1'
_atom_sites_solution_hydrogens geom
_atom_sites_solution_primary direct
_atom_sites_solution_secondary difmap
_audit_creation_method SHELXL-97
_cell_angle_alpha 90.00
_cell_angle_beta 107.190(2)
_cell_angle_gamma 90.00
_cell_formula_units_Z 8
_cell_length_a 34.835(3)
_cell_length_b 5.1827(5)
_cell_length_c 25.391(2)
_cell_measurement_temperature 100(2)
_cell_volume 4379.3(7)
_computing_structure_refinement 'SHELXL-97 (Sheldrick, 1997)'
_computing_structure_solution 'SHELXS-97 (Sheldrick, 1990)'
_diffrn_ambient_temperature 100(2)
_diffrn_measured_fraction_theta_full 0.999
_diffrn_measured_fraction_theta_max 0.999
_diffrn_radiation_monochromator graphite
_diffrn_radiation_source 'fine-focus sealed tube'
_diffrn_radiation_type MoK\a
_diffrn_radiation_wavelength 0.71073
_diffrn_reflns_av_R_equivalents 0.0505
_diffrn_reflns_av_sigmaI/netI 0.0606
_diffrn_reflns_limit_h_max 44
_diffrn_reflns_limit_h_min -28
_diffrn_reflns_limit_k_max 6
_diffrn_reflns_limit_k_min -6
_diffrn_reflns_limit_l_max 32
_diffrn_reflns_limit_l_min -32
_diffrn_reflns_number 14635
_diffrn_reflns_theta_full 27.49
_diffrn_reflns_theta_max 27.49
_diffrn_reflns_theta_min 1.22
_exptl_absorpt_coefficient_mu 1.292
_exptl_absorpt_correction_T_max 0.9265
_exptl_absorpt_correction_T_min 0.5112
_exptl_absorpt_correction_type empirical
_exptl_crystal_density_diffrn 1.562
_exptl_crystal_density_meas ?
_exptl_crystal_density_method 'not measured'
_exptl_crystal_F_000 2128
_exptl_crystal_size_max 0.60
_exptl_crystal_size_mid 0.08
_exptl_crystal_size_min 0.06
_refine_diff_density_max 1.423
_refine_diff_density_min -1.161
_refine_diff_density_rms 0.143
_refine_ls_extinction_method none
_refine_ls_goodness_of_fit_ref 1.144
_refine_ls_hydrogen_treatment mixed
_refine_ls_matrix_type full
_refine_ls_number_parameters 238
_refine_ls_number_reflns 5022
_refine_ls_number_restraints 1
_refine_ls_restrained_S_all 1.143
_refine_ls_R_factor_all 0.0692
_refine_ls_R_factor_gt 0.0556
_refine_ls_shift/su_max 0.003
_refine_ls_shift/su_mean 0.000
_refine_ls_structure_factor_coef Fsqd
_refine_ls_weighting_details 'calc w=1/[\s^2^(Fo^2^)+(0.0400P)^2^+22.9107P] where P=(Fo^2^+2Fc^2^)/3'
_refine_ls_weighting_scheme calc
_refine_ls_wR_factor_gt 0.1195
_refine_ls_wR_factor_ref 0.1252
_reflns_number_gt 4237
_reflns_number_total 5022
_reflns_threshold_expression >2sigma(I)
_cod_data_source_file b917189b.txt
_cod_data_source_block 8581
_cod_depositor_comments
;
The following automatic conversions were performed:

'_symmetry_cell_setting' value 'Monoclinic' changed to 'monoclinic'
according to /home/saulius/struct/CIF-dictionaries/cif_core.dic
dictionary named 'cif_core.dic' version 2.4.2 from
2011-04-26.

'_exptl_absorpt_correction_type' value 'Empirical'
changed to 'empirical' according to
/home/saulius/struct/CIF-dictionaries/cif_core.dic dictionary named
'cif_core.dic' version 2.4.2 from 2011-04-26.

Automatic conversion script
Id: cif_fix_values 1891 2012-01-12 08:04:46Z andrius 

The following automatic conversions were performed:

'_exptl_crystal_density_meas' value 'not measured' was changed to '?'
- the value is perceived as not measured.

Automatic conversion script
Id: cif_fix_values 3008 2015-01-20 13:52:24Z robertas 
;
_cod_original_sg_symbol_H-M C2/c
_cod_database_code 7211925

loop_
_symmetry_equiv_pos_as_xyz
'x, y, z'
'-x, y, -z+1/2'
'x+1/2, y+1/2, z'
'-x+1/2, y+1/2, -z+1/2'
'-x, -y, -z'
'x, -y, z-1/2'
'-x+1/2, -y+1/2, -z'
'x+1/2, -y+1/2, z-1/2'

loop_
_atom_site_label
_atom_site_type_symbol
_atom_site_fract_x
_atom_site_fract_y
_atom_site_fract_z
_atom_site_U_iso_or_equiv
_atom_site_adp_type
_atom_site_occupancy
_atom_site_symmetry_multiplicity
_atom_site_calc_flag
_atom_site_refinement_flags
_atom_site_disorder_assembly
_atom_site_disorder_group
O1S O 0.5457(2) 0.6290(14) 0.8523(3) 0.0239(16) Uani 0.50 1 d P A -1
O2S O 0.5218(3) 0.9515(15) 0.7610(3) 0.040(2) Uani 0.50 1 d P B -3
O3S O 0.4496(3) 0.8744(17) 0.6831(4) 0.039(2) Uani 0.50 1 d P C -2
O4S O 0.4502(3) 0.3549(18) 0.6672(3) 0.042(2) Uani 0.50 1 d P D -4
Pd1 Pd 0.609338(10) 0.23336(6) 0.636553(14) 0.01039(11) Uani 1 1 d . . .
S1 S 0.61150(4) 0.2544(2) 0.72854(5) 0.0156(2) Uani 1 1 d . . .
S2 S 0.60087(3) 0.2495(2) 0.54270(5) 0.0146(2) Uani 1 1 d . . .
Cl1 Cl 0.66112(3) -0.0592(2) 0.65222(5) 0.0151(2) Uani 1 1 d . . .
Cl2 Cl 0.48058(4) 0.1041(3) 0.58360(7) 0.0319(3) Uani 1 1 d . . .
N1 N 0.55854(12) 0.4522(8) 0.62101(16) 0.0146(8) Uani 1 1 d D . .
H1N H 0.5397(13) 0.332(8) 0.618(2) 0.022 Uiso 1 1 d D . .
C1 C 0.55077(14) 0.6027(9) 0.5695(2) 0.0179(10) Uani 1 1 d . . .
H1A H 0.5712 0.7399 0.5738 0.022 Uiso 1 1 calc R . .
H1B H 0.5239 0.6845 0.5605 0.022 Uiso 1 1 calc R . .
C2 C 0.55271(14) 0.4172(10) 0.52421(19) 0.0170(10) Uani 1 1 d . . .
H2A H 0.5491 0.5136 0.4894 0.020 Uiso 1 1 calc R . .
H2B H 0.5307 0.2897 0.5181 0.020 Uiso 1 1 calc R . .
C3 C 0.55731(17) 0.6075(11) 0.6694(2) 0.0260(12) Uani 1 1 d . . .
H3A H 0.5307 0.6917 0.6622 0.031 Uiso 1 1 calc R . .
H3B H 0.5782 0.7436 0.6766 0.031 Uiso 1 1 calc R . .
C4 C 0.56466(15) 0.4330(12) 0.7182(2) 0.0260(13) Uani 1 1 d . . .
H4A H 0.5420 0.3102 0.7126 0.031 Uiso 1 1 calc R . .
H4B H 0.5661 0.5366 0.7515 0.031 Uiso 1 1 calc R . .
C5 C 0.63380(14) 0.5086(9) 0.53158(18) 0.0127(9) Uani 1 1 d . . .
H5 H 0.6283 0.6695 0.5498 0.015 Uiso 1 1 calc R . .
C6 C 0.62432(15) 0.5581(9) 0.46984(19) 0.0168(10) Uani 1 1 d . . .
H6A H 0.5957 0.6077 0.4544 0.020 Uiso 1 1 calc R . .
H6B H 0.6289 0.3988 0.4511 0.020 Uiso 1 1 calc R . .
C7 C 0.65116(16) 0.7739(10) 0.4600(2) 0.0204(11) Uani 1 1 d . . .
H7A H 0.6447 0.9365 0.4760 0.024 Uiso 1 1 calc R . .
H7B H 0.6457 0.8002 0.4198 0.024 Uiso 1 1 calc R . .
C8 C 0.69578(15) 0.7111(10) 0.4858(2) 0.0199(10) Uani 1 1 d . . .
H8A H 0.7031 0.5610 0.4667 0.024 Uiso 1 1 calc R . .
H8B H 0.7122 0.8600 0.4810 0.024 Uiso 1 1 calc R . .
C9 C 0.70480(14) 0.6506(10) 0.5468(2) 0.0163(10) Uani 1 1 d . . .
H9A H 0.7007 0.8080 0.5666 0.020 Uiso 1 1 calc R . .
H9B H 0.7333 0.5983 0.5618 0.020 Uiso 1 1 calc R . .
C10 C 0.67773(14) 0.4336(9) 0.55701(19) 0.0141(10) Uani 1 1 d . . .
H10A H 0.6834 0.2711 0.5403 0.017 Uiso 1 1 calc R . .
H10B H 0.6832 0.4053 0.5971 0.017 Uiso 1 1 calc R . .
C11 C 0.64867(14) 0.5029(9) 0.76061(18) 0.0124(9) Uani 1 1 d . . .
H11 H 0.6412 0.6682 0.7398 0.015 Uiso 1 1 calc R . .
C12 C 0.69016(14) 0.4189(9) 0.7582(2) 0.0161(10) Uani 1 1 d . . .
H12A H 0.6900 0.4034 0.7193 0.019 Uiso 1 1 calc R . .
H12B H 0.6969 0.2479 0.7759 0.019 Uiso 1 1 calc R . .
C13 C 0.72174(15) 0.6172(11) 0.7879(2) 0.0211(11) Uani 1 1 d . . .
H13A H 0.7487 0.5568 0.7878 0.025 Uiso 1 1 calc R . .
H13B H 0.7164 0.7832 0.7678 0.025 Uiso 1 1 calc R . .
C14 C 0.72146(16) 0.6595(12) 0.8473(2) 0.0264(12) Uani 1 1 d . . .
H14A H 0.7294 0.4980 0.8686 0.032 Uiso 1 1 calc R . .
H14B H 0.7412 0.7948 0.8646 0.032 Uiso 1 1 calc R . .
C15 C 0.68015(17) 0.7400(10) 0.8489(2) 0.0247(12) Uani 1 1 d . . .
H15A H 0.6734 0.9103 0.8309 0.030 Uiso 1 1 calc R . .
H15B H 0.6802 0.7579 0.8878 0.030 Uiso 1 1 calc R . .
C16 C 0.64798(15) 0.5433(10) 0.81976(19) 0.0182(10) Uani 1 1 d . . .
H16A H 0.6531 0.3771 0.8398 0.022 Uiso 1 1 calc R . .
H16B H 0.6211 0.6063 0.8198 0.022 Uiso 1 1 calc R . .

loop_
_atom_site_aniso_label
_atom_site_aniso_U_11
_atom_site_aniso_U_22
_atom_site_aniso_U_33
_atom_site_aniso_U_23
_atom_site_aniso_U_13
_atom_site_aniso_U_12
O1S 0.023(4) 0.020(4) 0.028(4) 0.001(3) 0.007(3) 0.001(3)
O2S 0.078(7) 0.021(4) 0.024(4) -0.003(3) 0.020(5) -0.011(4)
O3S 0.050(6) 0.037(5) 0.041(5) 0.010(4) 0.029(5) 0.001(4)
O4S 0.067(7) 0.040(5) 0.026(4) 0.000(4) 0.023(5) 0.020(5)
Pd1 0.00878(18) 0.00981(17) 0.01096(18) 0.00050(13) 0.00040(13) -0.00010(13)
S1 0.0134(6) 0.0175(6) 0.0158(6) -0.0002(5) 0.0039(5) -0.0007(5)
S2 0.0124(5) 0.0158(6) 0.0132(5) 0.0023(4) 0.0001(4) -0.0022(5)
Cl1 0.0147(6) 0.0163(6) 0.0131(5) 0.0005(4) 0.0024(4) 0.0050(4)
Cl2 0.0125(6) 0.0289(7) 0.0516(9) 0.0236(7) 0.0053(6) 0.0000(5)
N1 0.0098(19) 0.014(2) 0.016(2) -0.0040(16) -0.0018(16) 0.0001(15)
C1 0.009(2) 0.016(2) 0.026(3) 0.004(2) 0.001(2) -0.0029(18)
C2 0.008(2) 0.026(3) 0.012(2) 0.0099(19) -0.0037(18) 0.0014(19)
C3 0.021(3) 0.029(3) 0.024(3) -0.009(2) -0.001(2) 0.008(2)
C4 0.007(2) 0.047(4) 0.023(3) -0.012(2) 0.004(2) 0.007(2)
C5 0.012(2) 0.013(2) 0.015(2) 0.0011(18) 0.0068(18) -0.0039(18)
C6 0.016(2) 0.017(2) 0.015(2) 0.0011(19) 0.003(2) -0.0014(19)
C7 0.024(3) 0.022(3) 0.017(2) 0.000(2) 0.009(2) -0.002(2)
C8 0.021(3) 0.019(2) 0.024(3) 0.001(2) 0.012(2) -0.001(2)
C9 0.011(2) 0.021(2) 0.017(2) 0.0009(19) 0.0040(19) 0.0002(19)
C10 0.014(2) 0.013(2) 0.012(2) 0.0021(17) -0.0015(19) 0.0010(18)
C11 0.015(2) 0.010(2) 0.010(2) -0.0014(17) -0.0011(18) -0.0023(18)
C12 0.014(2) 0.015(2) 0.016(2) -0.0036(19) -0.0001(19) -0.0009(19)
C13 0.008(2) 0.028(3) 0.024(3) -0.006(2) -0.001(2) -0.002(2)
C14 0.021(3) 0.031(3) 0.021(3) -0.009(2) -0.002(2) -0.001(2)
C15 0.031(3) 0.022(3) 0.017(2) -0.004(2) 0.001(2) 0.003(2)
C16 0.019(3) 0.022(3) 0.012(2) -0.0036(19) 0.0008(19) -0.001(2)

loop_
_atom_type_symbol
_atom_type_description
_atom_type_scat_dispersion_real
_atom_type_scat_dispersion_imag
_atom_type_scat_source
C C 0.0033 0.0016 'International Tables Vol C Tables 4.2.6.8 and 6.1.1.4'
H H 0.0000 0.0000 'International Tables Vol C Tables 4.2.6.8 and 6.1.1.4'
N N 0.0061 0.0033 'International Tables Vol C Tables 4.2.6.8 and 6.1.1.4'
S S 0.1246 0.1234 'International Tables Vol C Tables 4.2.6.8 and 6.1.1.4'
Cl Cl 0.1484 0.1585 'International Tables Vol C Tables 4.2.6.8 and 6.1.1.4'
Pd Pd -0.9988 1.0072 'International Tables Vol C Tables 4.2.6.8 and 6.1.1.4'
O O 0.0106 0.0060 'International Tables Vol C Tables 4.2.6.8 and 6.1.1.4'

loop_
_geom_angle_atom_site_label_1
_geom_angle_atom_site_label_2
_geom_angle_atom_site_label_3
_geom_angle
N1 Pd1 Cl1 172.53(12)
N1 Pd1 S2 86.64(12)
Cl1 Pd1 S2 93.26(4)
N1 Pd1 S1 86.37(12)
Cl1 Pd1 S1 93.82(4)
S2 Pd1 S1 172.93(4)
C4 S1 C11 101.0(2)
C4 S1 Pd1 96.78(17)
C11 S1 Pd1 106.77(15)
C2 S2 C5 100.4(2)
C2 S2 Pd1 96.32(15)
C5 S2 Pd1 106.78(15)
C1 N1 C3 113.9(4)
C1 N1 Pd1 112.7(3)
C3 N1 Pd1 112.2(3)
N1 C1 C2 107.4(4)
C1 C2 S2 110.5(3)
N1 C3 C4 108.7(4)
C3 C4 S1 110.6(4)
C10 C5 C6 111.3(4)
C10 C5 S2 110.0(3)
C6 C5 S2 109.0(3)
C5 C6 C7 109.6(4)
C6 C7 C8 111.5(4)
C9 C8 C7 111.0(4)
C8 C9 C10 111.7(4)
C5 C10 C9 109.3(4)
C16 C11 C12 111.7(4)
C16 C11 S1 108.6(3)
C12 C11 S1 109.5(3)
C11 C12 C13 109.8(4)
C14 C13 C12 111.7(4)
C15 C14 C13 110.5(4)
C14 C15 C16 111.7(4)
C11 C16 C15 110.2(4)

loop_
_geom_bond_atom_site_label_1
_geom_bond_atom_site_label_2
_geom_bond_distance
Pd1 N1 2.040(4)
Pd1 Cl1 2.2994(11)
Pd1 S2 2.3146(12)
Pd1 S1 2.3172(12)
S1 C4 1.826(5)
S1 C11 1.837(5)
S2 C2 1.823(5)
S2 C5 1.841(5)
N1 C1 1.476(6)
N1 C3 1.479(6)
C1 C2 1.517(7)
C3 C4 1.495(8)
C5 C10 1.525(6)
C5 C6 1.525(6)
C6 C7 1.525(7)
C7 C8 1.533(7)
C8 C9 1.520(7)
C9 C10 1.538(6)
C11 C16 1.524(6)
C11 C12 1.528(6)
C12 C13 1.532(7)
C13 C14 1.527(7)
C14 C15 1.511(7)
C15 C16 1.534(7)
